data_1008206
loop_
_publ_author_name
'Averbuch-Pouchot, M. T.'

_publ_section_title
;
Crystal Chemistry of Some Addition Compounds of Alkali Iodates with
Telluric Acid
;
_journal_coden_ASTM JSSCBI
_journal_name_full 'Journal of Solid State Chemistry'
_journal_page_first 368
_journal_page_last 378
_journal_paper_doi 10.1016/S0022-4596(83)80015-2
_journal_volume 49
_journal_year 1983
_chemical_formula_structural 'K I O3 Te (O H)6'
_chemical_formula_sum 'H6 I K O9 Te'
_chemical_name_systematic 'Potassium iodate telluric acid'
_space_group_IT_number 33
_symmetry_cell_setting orthorhombic
_symmetry_Int_Tables_number 33
_symmetry_space_group_name_Hall 'P -2n -2ac'
_symmetry_space_group_name_H-M 'P c 21 n'
_cell_angle_alpha 90
_cell_angle_beta 90
_cell_angle_gamma 90
_cell_formula_units_Z 4
_cell_length_a 14.22(1)
_cell_length_b 6.696(3)
_cell_length_c 8.672(5)
_cell_volume 825.7
_refine_ls_R_factor_all 0.047
_cod_database_code 1008206

loop_
_symmetry_equiv_pos_as_xyz
x,y,z
-x,1/2+y,-z
1/2+x,1/2+y,1/2-z
1/2-x,y,1/2+z

loop_
_atom_site_label
_atom_site_type_symbol
_atom_site_symmetry_multiplicity
_atom_site_Wyckoff_symbol
_atom_site_fract_x
_atom_site_fract_y
_atom_site_fract_z
_atom_site_occupancy
_atom_site_attached_hydrogens
_atom_site_calc_flag
I1 I5+ 4 a 0.75960(3) 0.0074(2) 0.36542(6) 1. 0 d
Te1 Te6+ 4 a 0.08053(4) 0. 0.22241(6) 1. 0 d
K1 K1+ 4 a 0.0954(2) 0.0162(5) 0.7209(3) 1. 0 d
O1 O2- 4 a 0.1423(5) -0.021(1) 0.0276(8) 1. 1 d
O2 O2- 4 a 0.0211(5) 0.036(1) 0.4201(9) 1. 1 d
O3 O2- 4 a 0.4744(6) 0.369(2) 0.3618(11) 1. 1 d
O4 O2- 4 a 0.1897(6) 0.128(2) 0.3024(11) 1. 1 d
O5 O2- 4 a 0.0280(8) 0.255(2) 0.1623(12) 1. 1 d
O6 O2- 4 a 0.6257(7) 0.242(1) 0.2227(10) 1. 1 d
O7 O2- 4 a 0.3067(5) 0.526(2) 0.3272(8) 1. 0 d
O8 O2- 4 a 0.2985(7) 0.260(2) 0.0637(12) 1. 0 d
O9 O2- 4 a 0.3493(7) 0.656(2) 0.0539(13) 1. 0 d

loop_
_atom_type_symbol
_atom_type_oxidation_number
I5+ 5.000
Te6+ 6.000
K1+ 1.000
O2- -2.000
